data_4511716
loop_
_publ_author_name
'Krasnov, Konstantin A.'
'Khrustalev, Victor N.'

_publ_section_title
;
 Diastereoselective T-Reaction of
 1-Alkyl-5-(5-nitro-2-N-morpholino-benzylidene)barbituric Acids in the
 Solid State: Synthesis of
 1-Alkyl-2,4,6-trioxoperhydropyrimidino-5-spiro-10&#x2032;-(7&#x2032;-nitro-1&#x2032;,3&#x2032;,4&#x2032;,9&#x2032;,10&#x2032;,10a&#x2032;-hexahydro-2&#x2032;-oxa)-4a&#x2032;-azaphenanthrenes
 and Their 2&#x2032;-Thia Analogues
;
_journal_issue 8
_journal_name_full 'Crystal Growth &amp; Design'
_journal_page_first 3975
_journal_paper_doi 10.1021/cg500570u
_journal_volume 14
_journal_year 2014
_chemical_formula_moiety 'C19 H22 N4 O6'
_chemical_formula_sum 'C19 H22 N4 O6'
_chemical_formula_weight 402.41
_chemical_name_systematic
; 
 ? 
;
_space_group_IT_number 2
_symmetry_cell_setting triclinic
_symmetry_space_group_name_Hall '-P 1'
_symmetry_space_group_name_H-M 'P -1'
_atom_sites_solution_hydrogens difmap
_atom_sites_solution_primary direct
_atom_sites_solution_secondary difmap
_audit_creation_method SHELXL-97
_cell_angle_alpha 70.2880(10)
_cell_angle_beta 87.0620(10)
_cell_angle_gamma 84.8850(10)
_cell_formula_units_Z 2
_cell_length_a 6.7833(3)
_cell_length_b 11.0656(5)
_cell_length_c 13.3501(6)
_cell_measurement_reflns_used 4283
_cell_measurement_temperature 100(2)
_cell_measurement_theta_max 32.62
_cell_measurement_theta_min 2.93
_cell_volume 939.36(7)
_computing_cell_refinement 'SAINT (Bruker, 2001)'
_computing_data_collection 'APEX2 (Bruker, 2005)'
_computing_data_reduction 'SAINT (Bruker, 2001)'
_computing_molecular_graphics 'SHELXTL (Sheldrick, 2008)'
_computing_publication_material 'SHELXTL (Sheldrick, 2008)'
_computing_structure_refinement 'SHELXTL (Sheldrick, 2008)'
_computing_structure_solution 'SHELXTL (Sheldrick, 2008)'
_diffrn_ambient_temperature 100(2)
_diffrn_measured_fraction_theta_full 1.000
_diffrn_measured_fraction_theta_max 1.000
_diffrn_measurement_device_type 'Bruker APEX-II CCD'
_diffrn_measurement_method '\f and \w scans'
_diffrn_radiation_monochromator graphite
_diffrn_radiation_source 'fine-focus sealed tube'
_diffrn_radiation_type MoK\a
_diffrn_radiation_wavelength 0.71073
_diffrn_reflns_av_R_equivalents 0.0225
_diffrn_reflns_av_sigmaI/netI 0.0289
_diffrn_reflns_limit_h_max 8
_diffrn_reflns_limit_h_min -8
_diffrn_reflns_limit_k_max 14
_diffrn_reflns_limit_k_min -14
_diffrn_reflns_limit_l_max 17
_diffrn_reflns_limit_l_min -17
_diffrn_reflns_number 10726
_diffrn_reflns_theta_full 27.99
_diffrn_reflns_theta_max 27.99
_diffrn_reflns_theta_min 1.96
_exptl_absorpt_coefficient_mu 0.108
_exptl_absorpt_correction_T_max 0.979
_exptl_absorpt_correction_T_min 0.971
_exptl_absorpt_correction_type multi-scan
_exptl_absorpt_process_details 'SADABS (Bruker, 2003)'
_exptl_crystal_colour yellow
_exptl_crystal_density_diffrn 1.423
_exptl_crystal_density_method 'not measured'
_exptl_crystal_description prism
_exptl_crystal_F_000 424
_exptl_crystal_size_max 0.28
_exptl_crystal_size_mid 0.22
_exptl_crystal_size_min 0.20
_refine_diff_density_max 0.381
_refine_diff_density_min -0.232
_refine_diff_density_rms 0.049
_refine_ls_extinction_method none
_refine_ls_goodness_of_fit_ref 1.001
_refine_ls_hydrogen_treatment mixed
_refine_ls_matrix_type full
_refine_ls_number_parameters 266
_refine_ls_number_reflns 4535
_refine_ls_number_restraints 0
_refine_ls_restrained_S_all 1.001
_refine_ls_R_factor_all 0.0479
_refine_ls_R_factor_gt 0.0397
_refine_ls_shift/su_max 0.000
_refine_ls_shift/su_mean 0.000
_refine_ls_structure_factor_coef Fsqd
_refine_ls_weighting_details 'calc w=1/[\s^2^(Fo^2^)+(0.054P)^2^+0.34P] where P=(Fo^2^+2Fc^2^)/3'
_refine_ls_weighting_scheme calc
_refine_ls_wR_factor_gt 0.1019
_refine_ls_wR_factor_ref 0.1071
_reflns_number_gt 3783
_reflns_number_total 4535
_reflns_threshold_expression I>2\s(I)
_cod_data_source_file cg500570u_si_001.cif
_cod_data_source_block 6f
_cod_depositor_comments
;
The following automatic conversions were performed:

'_symmetry_cell_setting' value 'Triclinic' changed to 'triclinic'
according to
/usr/data/users/saulius/crontab/automatic-downloads/rss-feeds/ACS/lib/dictionaries/cif_core.dic
dictionary named 'cif_core.dic' version 2.4.2 from 2011-04-26.

Automatic conversion script
Id: cif_fix_values 2281 2013-09-26 08:29:07Z andrius 

 Adding full bibliography for 4511715--4511716.cif.
;
_cod_database_code 4511716

loop_
_symmetry_equiv_pos_as_xyz
'x, y, z'
'-x, -y, -z'

loop_
_atom_site_label
_atom_site_type_symbol
_atom_site_fract_x
_atom_site_fract_y
_atom_site_fract_z
_atom_site_U_iso_or_equiv
_atom_site_adp_type
_atom_site_occupancy
_atom_site_symmetry_multiplicity
_atom_site_calc_flag
_atom_site_refinement_flags
N1 N 0.28551(14) 0.61421(9) 0.54757(8) 0.0129(2) Uani 1 1 d .
C2 C 0.49154(17) 0.61374(11) 0.54850(9) 0.0132(2) Uani 1 1 d .
O2 O 0.58602(13) 0.55068(9) 0.62614(7) 0.0184(2) Uani 1 1 d .
N3 N 0.58116(15) 0.68640(10) 0.45597(8) 0.0144(2) Uani 1 1 d .
H3N H 0.705(2) 0.6832(15) 0.4574(12) 0.017 Uiso 1 1 d .
C4 C 0.49354(17) 0.74770(11) 0.35875(9) 0.0136(2) Uani 1 1 d .
O4 O 0.59494(13) 0.78222(9) 0.27811(7) 0.0199(2) Uani 1 1 d .
C5 C 0.26927(17) 0.76985(11) 0.36004(9) 0.0128(2) Uani 1 1 d .
C6 C 0.17153(17) 0.68533(11) 0.46215(9) 0.0145(2) Uani 1 1 d .
O6 O -0.00814(13) 0.68238(9) 0.46832(7) 0.0225(2) Uani 1 1 d .
C7 C 0.18508(18) 0.53728(11) 0.64693(9) 0.0150(2) Uani 1 1 d .
H7A H 0.2716 0.4595 0.6836 0.018 Uiso 1 1 calc R
H7B H 0.0611 0.5089 0.6292 0.018 Uiso 1 1 calc R
C8 C 0.1376(2) 0.61496(12) 0.72065(10) 0.0213(3) Uani 1 1 d .
H8A H 0.0526 0.6933 0.6834 0.026 Uiso 1 1 calc R
H8B H 0.2619 0.6426 0.7388 0.026 Uiso 1 1 calc R
C9 C 0.0316(2) 0.53749(13) 0.82321(11) 0.0266(3) Uani 1 1 d .
H9A H -0.0145 0.5957 0.8634 0.032 Uiso 1 1 calc R
H9B H -0.0866 0.5040 0.8044 0.032 Uiso 1 1 calc R
C10 C 0.1608(3) 0.42536(15) 0.89458(12) 0.0364(4) Uani 1 1 d .
H10A H 0.0871 0.3830 0.9604 0.055 Uiso 1 1 calc R
H10B H 0.2804 0.4573 0.9117 0.055 Uiso 1 1 calc R
H10C H 0.1980 0.3635 0.8577 0.055 Uiso 1 1 calc R
C11 C 0.18571(18) 0.74230(11) 0.26543(9) 0.0154(2) Uani 1 1 d .
H11A H 0.2459 0.6584 0.2632 0.019 Uiso 1 1 calc R
H11B H 0.0411 0.7358 0.2764 0.019 Uiso 1 1 calc R
C12 C 0.22506(17) 0.84477(11) 0.16083(9) 0.0145(2) Uani 1 1 d .
C13 C 0.22586(18) 0.81381(12) 0.06867(10) 0.0166(2) Uani 1 1 d .
H13 H 0.2172 0.7270 0.0729 0.020 Uiso 1 1 calc R
C14 C 0.23936(18) 0.90956(13) -0.03006(10) 0.0173(3) Uani 1 1 d .
N4 N 0.23515(17) 0.87415(12) -0.12518(9) 0.0226(2) Uani 1 1 d .
O7 O 0.21437(15) 0.95986(11) -0.21196(7) 0.0287(2) Uani 1 1 d .
O8 O 0.2523(2) 0.75891(11) -0.11519(9) 0.0415(3) Uani 1 1 d .
C15 C 0.25529(17) 1.03658(12) -0.03931(10) 0.0174(2) Uani 1 1 d .
H15 H 0.2609 1.1014 -0.1073 0.021 Uiso 1 1 calc R
C16 C 0.26285(18) 1.06721(12) 0.05268(10) 0.0164(2) Uani 1 1 d .
H16 H 0.2755 1.1540 0.0472 0.020 Uiso 1 1 calc R
C17 C 0.25215(17) 0.97263(11) 0.15434(9) 0.0137(2) Uani 1 1 d .
N5 N 0.27489(15) 1.00095(9) 0.24679(8) 0.0147(2) Uani 1 1 d .
C18 C 0.2607(2) 1.13695(12) 0.23916(10) 0.0192(3) Uani 1 1 d .
H18A H 0.1211 1.1722 0.2280 0.023 Uiso 1 1 calc R
H18B H 0.3402 1.1861 0.1768 0.023 Uiso 1 1 calc R
C19 C 0.3337(2) 1.15394(13) 0.33836(11) 0.0230(3) Uani 1 1 d .
H19A H 0.4772 1.1281 0.3452 0.028 Uiso 1 1 calc R
H19B H 0.3138 1.2458 0.3323 0.028 Uiso 1 1 calc R
O9 O 0.23047(15) 1.07817(9) 0.43086(7) 0.0240(2) Uani 1 1 d .
C20 C 0.2744(2) 0.94643(12) 0.44231(10) 0.0209(3) Uani 1 1 d .
H20A H 0.2111 0.8925 0.5089 0.025 Uiso 1 1 calc R
H20B H 0.4193 0.9259 0.4483 0.025 Uiso 1 1 calc R
C21 C 0.20258(18) 0.91304(11) 0.34835(9) 0.0147(2) Uani 1 1 d .
H21 H 0.0546 0.9230 0.3491 0.018 Uiso 1 1 calc R

loop_
_atom_site_aniso_label
_atom_site_aniso_U_11
_atom_site_aniso_U_22
_atom_site_aniso_U_33
_atom_site_aniso_U_23
_atom_site_aniso_U_13
_atom_site_aniso_U_12
N1 0.0120(5) 0.0136(5) 0.0123(5) -0.0034(4) 0.0010(4) -0.0016(4)
C2 0.0132(5) 0.0131(5) 0.0144(5) -0.0061(4) -0.0008(4) -0.0004(4)
O2 0.0165(4) 0.0204(4) 0.0156(4) -0.0029(3) -0.0035(3) 0.0009(3)
N3 0.0077(5) 0.0190(5) 0.0155(5) -0.0044(4) -0.0009(4) -0.0008(4)
C4 0.0131(5) 0.0124(5) 0.0143(5) -0.0034(4) 0.0001(4) -0.0009(4)
O4 0.0161(4) 0.0228(5) 0.0164(4) -0.0014(3) 0.0028(3) -0.0008(3)
C5 0.0120(5) 0.0137(5) 0.0119(5) -0.0031(4) -0.0016(4) -0.0006(4)
C6 0.0135(5) 0.0158(6) 0.0149(6) -0.0059(5) -0.0002(4) -0.0016(4)
O6 0.0116(4) 0.0318(5) 0.0205(5) -0.0034(4) 0.0002(3) -0.0042(4)
C7 0.0163(6) 0.0149(6) 0.0126(5) -0.0029(4) 0.0027(4) -0.0034(4)
C8 0.0286(7) 0.0175(6) 0.0177(6) -0.0066(5) 0.0069(5) -0.0030(5)
C9 0.0373(8) 0.0225(7) 0.0204(7) -0.0085(5) 0.0118(6) -0.0059(6)
C10 0.0531(10) 0.0307(8) 0.0201(7) -0.0027(6) 0.0055(7) -0.0021(7)
C11 0.0170(6) 0.0149(6) 0.0144(6) -0.0042(4) -0.0027(4) -0.0024(4)
C12 0.0127(5) 0.0158(6) 0.0139(5) -0.0033(4) -0.0026(4) -0.0001(4)
C13 0.0158(6) 0.0177(6) 0.0169(6) -0.0065(5) -0.0012(4) -0.0016(4)
C14 0.0127(6) 0.0266(7) 0.0139(6) -0.0081(5) -0.0009(4) -0.0022(5)
N4 0.0208(6) 0.0324(6) 0.0164(5) -0.0096(5) 0.0006(4) -0.0066(5)
O7 0.0285(5) 0.0426(6) 0.0135(5) -0.0059(4) -0.0015(4) -0.0073(4)
O8 0.0725(9) 0.0330(6) 0.0252(6) -0.0166(5) -0.0003(6) -0.0089(6)
C15 0.0118(5) 0.0225(6) 0.0140(6) -0.0011(5) -0.0009(4) 0.0001(4)
C16 0.0143(6) 0.0155(6) 0.0174(6) -0.0030(5) -0.0012(4) 0.0001(4)
C17 0.0104(5) 0.0153(6) 0.0148(6) -0.0043(4) -0.0017(4) 0.0012(4)
N5 0.0177(5) 0.0118(5) 0.0141(5) -0.0036(4) -0.0011(4) -0.0010(4)
C18 0.0236(6) 0.0133(6) 0.0206(6) -0.0054(5) -0.0024(5) -0.0017(5)
C19 0.0277(7) 0.0180(6) 0.0259(7) -0.0100(5) -0.0044(5) -0.0022(5)
O9 0.0341(5) 0.0189(5) 0.0220(5) -0.0116(4) -0.0022(4) 0.0020(4)
C20 0.0285(7) 0.0172(6) 0.0182(6) -0.0081(5) -0.0046(5) 0.0022(5)
C21 0.0143(6) 0.0149(6) 0.0142(5) -0.0045(4) -0.0011(4) 0.0009(4)

loop_
_atom_type_symbol
_atom_type_description
_atom_type_scat_dispersion_real
_atom_type_scat_dispersion_imag
_atom_type_scat_source
C C 0.0033 0.0016 'International Tables Vol C Tables 4.2.6.8 and 6.1.1.4'
H H 0.0000 0.0000 'International Tables Vol C Tables 4.2.6.8 and 6.1.1.4'
N N 0.0061 0.0033 'International Tables Vol C Tables 4.2.6.8 and 6.1.1.4'
O O 0.0106 0.0060 'International Tables Vol C Tables 4.2.6.8 and 6.1.1.4'

loop_
_geom_angle_atom_site_label_1
_geom_angle_atom_site_label_2
_geom_angle_atom_site_label_3
_geom_angle
C6 N1 C2 124.06(10)
C6 N1 C7 118.65(10)
C2 N1 C7 117.23(10)
O2 C2 N3 121.92(11)
O2 C2 N1 121.85(11)
N3 C2 N1 116.22(10)
C2 N3 C4 127.10(10)
C2 N3 H3N 114.9(11)
C4 N3 H3N 117.3(11)
O4 C4 N3 120.16(11)
O4 C4 C5 123.24(11)
N3 C4 C5 116.60(10)
C4 C5 C6 113.25(9)
C4 C5 C11 109.64(9)
C6 C5 C11 108.19(9)
C4 C5 C21 111.12(9)
C6 C5 C21 107.00(9)
C11 C5 C21 107.42(9)
O6 C6 N1 120.09(11)
O6 C6 C5 119.80(11)
N1 C6 C5 120.10(10)
N1 C7 C8 111.15(10)
N1 C7 H7A 109.4
C8 C7 H7A 109.4
N1 C7 H7B 109.4
C8 C7 H7B 109.4
H7A C7 H7B 108.0
C7 C8 C9 111.88(11)
C7 C8 H8A 109.2
C9 C8 H8A 109.2
C7 C8 H8B 109.2
C9 C8 H8B 109.2
H8A C8 H8B 107.9
C10 C9 C8 113.56(12)
C10 C9 H9A 108.9
C8 C9 H9A 108.9
C10 C9 H9B 108.9
C8 C9 H9B 108.9
H9A C9 H9B 107.7
C9 C10 H10A 109.5
C9 C10 H10B 109.5
H10A C10 H10B 109.5
C9 C10 H10C 109.5
H10A C10 H10C 109.5
H10B C10 H10C 109.5
C12 C11 C5 112.52(10)
C12 C11 H11A 109.1
C5 C11 H11A 109.1
C12 C11 H11B 109.1
C5 C11 H11B 109.1
H11A C11 H11B 107.8
C13 C12 C17 119.70(11)
C13 C12 C11 118.68(11)
C17 C12 C11 121.56(11)
C12 C13 C14 120.07(11)
C12 C13 H13 120.0
C14 C13 H13 120.0
C15 C14 C13 121.60(11)
C15 C14 N4 119.78(11)
C13 C14 N4 118.61(11)
O7 N4 O8 122.82(11)
O7 N4 C14 118.92(12)
O8 N4 C14 118.26(11)
C14 C15 C16 118.56(11)
C14 C15 H15 120.7
C16 C15 H15 120.7
C15 C16 C17 121.57(11)
C15 C16 H16 119.2
C17 C16 H16 119.2
N5 C17 C16 121.80(11)
N5 C17 C12 119.85(11)
C16 C17 C12 118.31(11)
C17 N5 C21 118.83(10)
C17 N5 C18 117.97(10)
C21 N5 C18 114.54(9)
N5 C18 C19 111.73(10)
N5 C18 H18A 109.3
C19 C18 H18A 109.3
N5 C18 H18B 109.3
C19 C18 H18B 109.3
H18A C18 H18B 107.9
O9 C19 C18 110.92(11)
O9 C19 H19A 109.5
C18 C19 H19A 109.5
O9 C19 H19B 109.5
C18 C19 H19B 109.5
H19A C19 H19B 108.0
C20 O9 C19 108.24(10)
O9 C20 C21 112.39(10)
O9 C20 H20A 109.1
C21 C20 H20A 109.1
O9 C20 H20B 109.1
C21 C20 H20B 109.1
H20A C20 H20B 107.9
N5 C21 C20 110.91(10)
N5 C21 C5 110.72(9)
C20 C21 C5 110.49(10)
N5 C21 H21 108.2
C20 C21 H21 108.2
C5 C21 H21 108.2

loop_
_geom_bond_atom_site_label_1
_geom_bond_atom_site_label_2
_geom_bond_distance
N1 C6 1.3762(15)
N1 C2 1.3978(15)
N1 C7 1.4824(14)
C2 O2 1.2134(14)
C2 N3 1.3720(15)
N3 C4 1.3825(15)
N3 H3N 0.838(17)
C4 O4 1.2131(14)
C4 C5 1.5194(16)
C5 C6 1.5266(16)
C5 C11 1.5405(16)
C5 C21 1.5660(16)
C6 O6 1.2199(15)
C7 C8 1.5166(17)
C7 H7A 0.9900
C7 H7B 0.9900
C8 C9 1.5307(17)
C8 H8A 0.9900
C8 H8B 0.9900
C9 C10 1.519(2)
C9 H9A 0.9900
C9 H9B 0.9900
C10 H10A 0.9800
C10 H10B 0.9800
C10 H10C 0.9800
C11 C12 1.5015(16)
C11 H11A 0.9900
C11 H11B 0.9900
C12 C13 1.3836(17)
C12 C17 1.4160(17)
C13 C14 1.3897(17)
C13 H13 0.9500
C14 C15 1.3824(18)
C14 N4 1.4519(16)
N4 O7 1.2302(15)
N4 O8 1.2320(16)
C15 C16 1.3842(17)
C15 H15 0.9500
C16 C17 1.4099(16)
C16 H16 0.9500
C17 N5 1.3908(15)
N5 C21 1.4672(15)
N5 C18 1.4684(15)
C18 C19 1.5119(18)
C18 H18A 0.9900
C18 H18B 0.9900
C19 O9 1.4268(17)
C19 H19A 0.9900
C19 H19B 0.9900
O9 C20 1.4192(15)
C20 C21 1.5346(17)
C20 H20A 0.9900
C20 H20B 0.9900
C21 H21 1.0000

loop_
_geom_hbond_atom_site_label_D
_geom_hbond_atom_site_label_H
_geom_hbond_atom_site_label_A
_geom_hbond_site_symmetry_A
_geom_hbond_distance_DH
_geom_hbond_distance_HA
_geom_hbond_distance_DA
_geom_hbond_angle_DHA
N3 H3N O6 1_655 0.839(14) 1.958(14) 2.7947(14) 175.8(13)

loop_
_geom_torsion_atom_site_label_1
_geom_torsion_atom_site_label_2
_geom_torsion_atom_site_label_3
_geom_torsion_atom_site_label_4
_geom_torsion
C6 N1 C2 O2 179.09(11)
C7 N1 C2 O2 1.84(16)
C6 N1 C2 N3 -2.26(16)
C7 N1 C2 N3 -179.50(10)
O2 C2 N3 C4 170.58(12)
N1 C2 N3 C4 -8.08(17)
C2 N3 C4 O4 -162.18(11)
C2 N3 C4 C5 18.66(17)
O4 C4 C5 C6 162.91(11)
N3 C4 C5 C6 -17.97(14)
O4 C4 C5 C11 41.98(15)
N3 C4 C5 C11 -138.90(10)
O4 C4 C5 C21 -76.62(14)
N3 C4 C5 C21 102.51(12)
C2 N1 C6 O6 -178.62(11)
C7 N1 C6 O6 -1.41(17)
C2 N1 C6 C5 0.38(17)
C7 N1 C6 C5 177.59(10)
C4 C5 C6 O6 -171.31(11)
C11 C5 C6 O6 -49.56(14)
C21 C5 C6 O6 65.91(14)
C4 C5 C6 N1 9.69(15)
C11 C5 C6 N1 131.43(11)
C21 C5 C6 N1 -113.09(11)
C6 N1 C7 C8 -90.23(13)
C2 N1 C7 C8 87.17(13)
N1 C7 C8 C9 179.36(11)
C7 C8 C9 C10 67.23(16)
C4 C5 C11 C12 -72.60(12)
C6 C5 C11 C12 163.46(10)
C21 C5 C11 C12 48.26(13)
C5 C11 C12 C13 156.86(11)
C5 C11 C12 C17 -26.02(16)
C17 C12 C13 C14 -4.47(18)
C11 C12 C13 C14 172.70(11)
C12 C13 C14 C15 1.01(19)
C12 C13 C14 N4 -178.59(11)
C15 C14 N4 O7 -11.37(18)
C13 C14 N4 O7 168.23(11)
C15 C14 N4 O8 168.77(12)
C13 C14 N4 O8 -11.63(18)
C13 C14 C15 C16 1.65(18)
N4 C14 C15 C16 -178.76(11)
C14 C15 C16 C17 -0.82(18)
C15 C16 C17 N5 174.98(11)
C15 C16 C17 C12 -2.56(18)
C13 C12 C17 N5 -172.40(11)
C11 C12 C17 N5 10.51(17)
C13 C12 C17 C16 5.18(17)
C11 C12 C17 C16 -171.90(11)
C16 C17 N5 C21 161.12(11)
C12 C17 N5 C21 -21.38(16)
C16 C17 N5 C18 15.11(17)
C12 C17 N5 C18 -167.39(11)
C17 N5 C18 C19 -167.02(11)
C21 N5 C18 C19 45.56(15)
N5 C18 C19 O9 -55.46(15)
C18 C19 O9 C20 63.80(13)
C19 O9 C20 C21 -62.61(14)
C17 N5 C21 C20 169.55(10)
C18 N5 C21 C20 -43.32(14)
C17 N5 C21 C5 46.51(14)
C18 N5 C21 C5 -166.36(10)
O9 C20 C21 N5 52.29(14)
O9 C20 C21 C5 175.45(10)
C4 C5 C21 N5 61.21(12)
C6 C5 C21 N5 -174.69(9)
C11 C5 C21 N5 -58.71(12)
C4 C5 C21 C20 -62.07(13)
C6 C5 C21 C20 62.03(12)
C11 C5 C21 C20 178.02(10)
